data_7223825
loop_
_publ_author_name
'Hoenle, W.'
'Wibbelmann, C.'
'Brockner, W.'

_publ_section_title
;
 Kristall- und Molekuelstruktur von As2 P2 S7
;
_journal_name_full
;
Zeitschrift fuer Naturforschung, Teil B. Anorganische Chemie, Organische 
Chemie (33,1978-41,1986)
;
_journal_page_first 1088
_journal_page_last 1091
_journal_volume 39
_journal_year 1984
_chemical_formula_sum 'As2 P2 S7'
_space_group_IT_number 14
_symmetry_space_group_name_Hall '-P 2ybc'
_symmetry_space_group_name_H-M 'P 1 21/c 1'
_cell_angle_alpha 90
_cell_angle_beta 94.43
_cell_angle_gamma 90
_cell_formula_units_Z 4
_cell_length_a 11.746
_cell_length_b 8.239
_cell_length_c 11.401
_cell_volume 1100.039
_citation_journal_id_ASTM ZNBAD2
_cod_data_source_file Hoenle_ZNBAD2_1984_1834.cif
_cod_data_source_block As2P2S7
_cod_database_code 7223825

loop_
_symmetry_equiv_pos_as_xyz
x,y,z
-x,y+1/2,-z+1/2
-x,-y,-z
x,-y-1/2,z-1/2

loop_
_atom_site_label
_atom_site_type_symbol
_atom_site_fract_x
_atom_site_fract_y
_atom_site_fract_z
_atom_site_occupancy
_atom_site_U_iso_or_equiv
S1 S 0.751 0.0213 0.0067 1 0.0
S4 S 0.9492 0.9746 0.2395 1 0.0
P1 P 0.8458 0.8544 0.1129 1 0.0
As2 As 0.8232 0.0805 0.3584 1 0.0
S2 S 0.7369 0.7088 0.1991 1 0.0
P2 P 0.6542 0.1699 0.1112 1 0.0
S3 S 0.5432 0.0258 0.2002 1 0.0
As1 As 0.6626 0.881 0.3253 1 0.0
S5 S 0.7568 0.2852 0.2395 1 0.0
S7 S 0.5767 0.3239 0.0058 1 0.0
S6 S 0.9319 0.7339 0.0039 1 0.0
